data_4342130
loop_
_publ_author_name
'Wilcox, Robert J.'
'Losey, Bradley P.'
'Folmer, Jacob C. W.'
'Martin, James D.'
'Zeller, Matthias'
'Sommer, Roger'

_publ_section_title
;
 Crystalline and liquid structure of zinc chloride trihydrate: a unique
 ionic liquid.
;
_journal_issue 3
_journal_name_full 'Inorganic chemistry'
_journal_page_first 1109
_journal_page_last 1119
_journal_paper_doi 10.1021/ic5024532
_journal_volume 54
_journal_year 2015
_chemical_formula_moiety 'H12 O6 Zn, Cl4 Zn'
_chemical_formula_sum 'Cl4 H12 O6 Zn2'
_chemical_formula_weight 380.68
_chemical_name_systematic
; 
 ? 
;
_space_group_IT_number 2
_symmetry_cell_setting triclinic
_symmetry_space_group_name_Hall '-P 1'
_symmetry_space_group_name_H-M 'P -1'
_atom_sites_solution_hydrogens geom
_atom_sites_solution_primary direct
_atom_sites_solution_secondary difmap
_audit_creation_date 2014-09-05T10:12
_audit_creation_method SHELXL-97
_audit_update_record ' 2014-09-05T10:12  Initial CIF as created by GSAS2CIF'
_cell_angle_alpha 90.946(7)
_cell_angle_beta 99.278(7)
_cell_angle_gamma 95.741(7)
_cell_formula_units_Z 2
_cell_length_a 6.413(3)
_cell_length_b 6.506(3)
_cell_length_c 14.211(6)
_cell_measurement_reflns_used 1032
_cell_measurement_temperature 100(2)
_cell_measurement_theta_max 30.480
_cell_measurement_theta_min 2.9065
_cell_volume 581.9(5)
_computing_cell_refinement 'Apex2 v2008.2-4 '
_computing_data_collection 'Apex2 v2008.2-4 (Bruker, 2008)'
_computing_data_reduction 'Apex2 v2008.2-4 '
_computing_molecular_graphics 'SHELXTL 6.14'
_computing_publication_material 'SHELXTL 6.14'
_computing_structure_refinement 'SHELXTL 6.14'
_computing_structure_solution 'SHELXTL 6.14 (Bruker, 2000-2003; Sheldrick, 2008)'
_diffrn_ambient_temperature 100(2)
_diffrn_measured_fraction_theta_full 0.980
_diffrn_measured_fraction_theta_max 0.980
_diffrn_measurement_device_type 'CCD area detector'
_diffrn_measurement_method 'phi and omega scans'
_diffrn_radiation_monochromator graphite
_diffrn_radiation_source 'fine-focus sealed tube'
_diffrn_radiation_type MoK\a
_diffrn_radiation_wavelength 0.71073
_diffrn_reflns_av_R_equivalents 0.0934
_diffrn_reflns_av_sigmaI/netI 0.1476
_diffrn_reflns_limit_h_max 8
_diffrn_reflns_limit_h_min -8
_diffrn_reflns_limit_k_max 8
_diffrn_reflns_limit_k_min -8
_diffrn_reflns_limit_l_max 18
_diffrn_reflns_limit_l_min -18
_diffrn_reflns_number 5575
_diffrn_reflns_theta_full 28.28
_diffrn_reflns_theta_max 28.28
_diffrn_reflns_theta_min 2.91
_exptl_absorpt_coefficient_mu 5.030
_exptl_absorpt_correction_T_max 0.7461
_exptl_absorpt_correction_T_min 0.2055
_exptl_absorpt_correction_type multi-scan
_exptl_absorpt_process_details 'Apex2 v2008.2-4 (Bruker, 2008)'
_exptl_crystal_colour colourless
_exptl_crystal_density_diffrn 2.173
_exptl_crystal_density_method 'not measured'
_exptl_crystal_description 'crystallized melt in capillary'
_exptl_crystal_F_000 376
_pd_prep_cool_rate '1 K per min'
_pd_prep_temperature 233
_refine_diff_density_max 2.558
_refine_diff_density_min -1.856
_refine_diff_density_rms 0.308
_refine_ls_extinction_method none
_refine_ls_goodness_of_fit_all 7.37
_refine_ls_goodness_of_fit_ref 1.064
_refine_ls_hydrogen_treatment mixed
_refine_ls_matrix_type full
_refine_ls_number_parameters 148
_refine_ls_number_reflns 2847
_refine_ls_number_restraints 18
_refine_ls_restrained_S_all 1.060
_refine_ls_R_factor_all 0.1322
_refine_ls_R_factor_gt 0.0852
_refine_ls_shift/su_max 0.000
_refine_ls_shift/su_mean 0.000
_refine_ls_structure_factor_coef Fsqd
_refine_ls_weighting_details 'calc w=1/[\s^2^(Fo^2^)+(0.0000P)^2^+17.1537P] where P=(Fo^2^+2Fc^2^)/3'
_refine_ls_weighting_scheme calc
_refine_ls_wR_factor_gt 0.1902
_refine_ls_wR_factor_ref 0.2075
_reflns_number_gt 1934
_reflns_number_total 2847
_reflns_threshold_expression I>2\s(I)
_cod_data_source_file ic5024532_si_002.cif
_cod_data_source_block 08mz484_0m
_cod_depositor_comments
;
The following automatic conversions were performed:

'_symmetry_cell_setting' value 'Triclinic' changed to 'triclinic'
according to
/usr/data/users/saulius/automatic-downloads/current/ACS/lib/dictionaries/cif_core.dic
dictionary named 'cif_core.dic' version 2.4.2 from 2011-04-26.

Automatic conversion script
Id: cif_fix_values 3008 2015-01-20 13:52:24Z robertas 
;
_cod_original_cell_volume 581.9(4)
_cod_original_sg_symbol_H-M P-1
_cod_database_code 4342130

loop_
_symmetry_equiv_pos_as_xyz
'x, y, z'
'-x, -y, -z'

loop_
_atom_site_label
_atom_site_type_symbol
_atom_site_fract_x
_atom_site_fract_y
_atom_site_fract_z
_atom_site_U_iso_or_equiv
_atom_site_adp_type
_atom_site_occupancy
_atom_site_symmetry_multiplicity
_atom_site_calc_flag
_atom_site_refinement_flags
Cl1 Cl -0.0876(4) 1.0267(4) 0.11663(19) 0.0161(5) Uani 1 1 d .
Cl2 Cl 0.1177(4) 0.5501(4) 0.21951(19) 0.0148(5) Uani 1 1 d .
Cl3 Cl 0.4572(4) 1.0416(4) 0.25073(19) 0.0176(6) Uani 1 1 d .
Cl4 Cl 0.0043(4) 0.9351(4) 0.38320(19) 0.0183(6) Uani 1 1 d .
O1 O 0.2017(12) 0.3798(12) 1.0140(5) 0.0158(16) Uani 1 1 d D
H1A H 0.17(2) 0.373(16) 1.069(4) 0.024 Uiso 1 1 d D
H1B H 0.157(19) 0.266(10) 0.986(7) 0.024 Uiso 1 1 d D
O2 O 0.3871(12) 0.5517(13) 0.8573(6) 0.0179(17) Uani 1 1 d D
H2A H 0.277(12) 0.491(16) 0.825(7) 0.027 Uiso 1 1 d D
H2B H 0.419(18) 0.661(11) 0.830(8) 0.027 Uiso 1 1 d D
O3 O 0.4236(12) 0.7880(12) 1.0437(6) 0.0162(16) Uani 1 1 d D
H3A H 0.44(2) 0.874(13) 1.090(5) 0.024 Uiso 1 1 d D
H3B H 0.37(2) 0.846(15) 0.995(4) 0.024 Uiso 1 1 d D
O4 O 0.4187(15) 0.3987(14) 0.6294(6) 0.028(2) Uani 1 1 d D
H4A H 0.508(16) 0.38(2) 0.678(6) 0.041 Uiso 1 1 d D
H4B H 0.319(15) 0.304(16) 0.629(10) 0.041 Uiso 1 1 d D
O5 O 0.1890(14) 0.4040(15) 0.4363(7) 0.029(2) Uani 1 1 d D
H5A H 0.15(2) 0.282(7) 0.416(9) 0.044 Uiso 1 1 d D
H5B H 0.16(2) 0.481(15) 0.390(6) 0.044 Uiso 1 1 d D
O6 O 0.4092(16) 0.7881(13) 0.5305(7) 0.027(2) Uani 1 1 d D
H6A H 0.322(18) 0.856(17) 0.498(8) 0.041 Uiso 1 1 d D
H6B H 0.479(19) 0.867(16) 0.574(8) 0.041 Uiso 1 1 d D
Zn1 Zn 0.11540(18) 0.89985(19) 0.24095(9) 0.0121(3) Uani 1 1 d .
Zn2 Zn 0.5000 0.5000 1.0000 0.0109(4) Uani 1 2 d S
Zn3 Zn 0.5000 0.5000 0.5000 0.0161(4) Uani 1 2 d S

loop_
_atom_site_aniso_label
_atom_site_aniso_U_11
_atom_site_aniso_U_22
_atom_site_aniso_U_33
_atom_site_aniso_U_23
_atom_site_aniso_U_13
_atom_site_aniso_U_12
Cl1 0.0157(12) 0.0151(13) 0.0163(13) 0.0054(10) -0.0002(10) -0.0002(10)
Cl2 0.0173(12) 0.0108(12) 0.0156(13) 0.0031(9) 0.0011(9) 0.0002(10)
Cl3 0.0120(11) 0.0204(14) 0.0193(14) 0.0035(11) 0.0026(10) -0.0043(10)
Cl4 0.0186(12) 0.0240(15) 0.0125(13) 0.0008(10) 0.0056(10) -0.0022(11)
O1 0.017(4) 0.020(4) 0.011(4) -0.002(3) 0.004(3) 0.000(3)
O2 0.013(4) 0.025(5) 0.014(4) 0.009(3) -0.002(3) -0.001(3)
O3 0.015(4) 0.014(4) 0.019(4) -0.001(3) -0.001(3) 0.003(3)
O4 0.030(5) 0.032(5) 0.021(5) 0.014(4) 0.002(4) 0.005(4)
O5 0.021(4) 0.026(5) 0.035(6) 0.015(4) -0.012(4) -0.004(4)
O6 0.042(5) 0.014(4) 0.024(5) 0.002(4) -0.002(4) 0.009(4)
Zn1 0.0109(6) 0.0138(6) 0.0112(6) 0.0033(5) 0.0021(4) -0.0008(5)
Zn2 0.0100(8) 0.0107(9) 0.0121(9) 0.0031(6) 0.0025(6) -0.0009(6)
Zn3 0.0188(9) 0.0125(9) 0.0148(9) 0.0047(7) -0.0028(7) -0.0012(7)

loop_
_atom_type_symbol
_atom_type_description
_atom_type_scat_dispersion_real
_atom_type_scat_dispersion_imag
_atom_type_scat_source
O O 0.0106 0.0060 'International Tables Vol C Tables 4.2.6.8 and 6.1.1.4'
H H 0.0000 0.0000 'International Tables Vol C Tables 4.2.6.8 and 6.1.1.4'
Cl Cl 0.1484 0.1585 'International Tables Vol C Tables 4.2.6.8 and 6.1.1.4'
Zn Zn 0.2839 1.4301 'International Tables Vol C Tables 4.2.6.8 and 6.1.1.4'

loop_
_geom_angle_atom_site_label_1
_geom_angle_atom_site_label_2
_geom_angle_atom_site_label_3
_geom_angle
_geom_angle_site_symmetry_1
_geom_angle_site_symmetry_3
Zn2 O1 H1A 119(8) . .
Zn2 O1 H1B 117(8) . .
H1A O1 H1B 107(3) . .
Zn2 O2 H2A 126(8) . .
Zn2 O2 H2B 123(8) . .
H2A O2 H2B 108(3) . .
Zn2 O3 H3A 144(7) . .
Zn2 O3 H3B 108(7) . .
H3A O3 H3B 107(3) . .
Zn3 O4 H4A 124(9) . .
Zn3 O4 H4B 119(9) . .
H4A O4 H4B 107(3) . .
Zn3 O5 H5A 123(10) . .
Zn3 O5 H5B 108(10) . .
H5A O5 H5B 106(3) . .
Zn3 O6 H6A 129(9) . .
Zn3 O6 H6B 122(8) . .
H6A O6 H6B 108(4) . .
Cl1 Zn1 Cl4 115.26(11) . .
Cl1 Zn1 Cl3 109.75(11) . .
Cl4 Zn1 Cl3 110.28(11) . .
Cl1 Zn1 Cl2 110.25(11) . .
Cl4 Zn1 Cl2 104.20(11) . .
Cl3 Zn1 Cl2 106.65(11) . .
O1 Zn2 O1 179.999(1) 2_667 .
O1 Zn2 O2 91.3(3) 2_667 .
O1 Zn2 O2 88.7(3) . .
O1 Zn2 O2 88.7(3) 2_667 2_667
O1 Zn2 O2 91.3(3) . 2_667
O2 Zn2 O2 180.0(4) . 2_667
O1 Zn2 O3 88.3(3) 2_667 2_667
O1 Zn2 O3 91.7(3) . 2_667
O2 Zn2 O3 88.0(3) . 2_667
O2 Zn2 O3 92.0(3) 2_667 2_667
O1 Zn2 O3 91.7(3) 2_667 .
O1 Zn2 O3 88.3(3) . .
O2 Zn2 O3 92.0(3) . .
O2 Zn2 O3 88.0(3) 2_667 .
O3 Zn2 O3 180.00(17) 2_667 .
O6 Zn3 O6 179.999(2) . 2_666
O6 Zn3 O5 90.3(4) . 2_666
O6 Zn3 O5 89.7(4) 2_666 2_666
O6 Zn3 O5 89.7(4) . .
O6 Zn3 O5 90.3(4) 2_666 .
O5 Zn3 O5 179.999(1) 2_666 .
O6 Zn3 O4 91.1(4) . 2_666
O6 Zn3 O4 88.9(4) 2_666 2_666
O5 Zn3 O4 88.1(4) 2_666 2_666
O5 Zn3 O4 91.9(4) . 2_666
O6 Zn3 O4 88.9(4) . .
O6 Zn3 O4 91.1(4) 2_666 .
O5 Zn3 O4 91.9(4) 2_666 .
O5 Zn3 O4 88.1(4) . .
O4 Zn3 O4 180.0(5) 2_666 .

loop_
_geom_bond_atom_site_label_1
_geom_bond_atom_site_label_2
_geom_bond_distance
_geom_bond_site_symmetry_2
Cl1 Zn1 2.240(3) .
Cl2 Zn1 2.293(3) .
Cl3 Zn1 2.274(3) .
Cl4 Zn1 2.265(3) .
O1 Zn2 2.035(8) .
O1 H1A 0.84(2) .
O1 H1B 0.84(2) .
O2 Zn2 2.085(8) .
O2 H2A 0.84(2) .
O2 H2B 0.84(2) .
O3 Zn2 2.093(7) .
O3 H3A 0.84(2) .
O3 H3B 0.83(2) .
O4 Zn3 2.090(9) .
O4 H4A 0.84(2) .
O4 H4B 0.84(2) .
O5 Zn3 2.083(8) .
O5 H5A 0.84(2) .
O5 H5B 0.84(2) .
O6 Zn3 2.077(8) .
O6 H6A 0.84(2) .
O6 H6B 0.84(2) .
Zn2 O1 2.035(8) 2_667
Zn2 O2 2.085(8) 2_667
Zn2 O3 2.093(7) 2_667
Zn3 O6 2.077(8) 2_666
Zn3 O5 2.083(9) 2_666
Zn3 O4 2.090(9) 2_666

loop_
_geom_hbond_atom_site_label_D
_geom_hbond_atom_site_label_H
_geom_hbond_atom_site_label_A
_geom_hbond_distance_DH
_geom_hbond_distance_HA
_geom_hbond_distance_DA
_geom_hbond_angle_DHA
_geom_hbond_site_symmetry_A
O1 H1A Cl2 0.84(2) 2.50(5) 3.250(8) 150(9) 1_556
O1 H1B Cl1 0.84(2) 2.34(3) 3.161(8) 167(10) 2_566
O1 H1A Cl1 0.84(2) 2.81(9) 3.313(8) 120(8) 1_546
O2 H2A Cl2 0.84(2) 2.49(7) 3.243(8) 150(12) 2_566
O2 H2B Cl3 0.84(2) 2.40(3) 3.233(9) 174(13) 2_676
O3 H3A Cl3 0.84(2) 2.50(4) 3.315(8) 164(11) 1_556
O3 H3B Cl1 0.83(2) 2.42(6) 3.211(8) 158(12) 2_576
O4 H4B Cl4 0.84(2) 2.44(3) 3.280(10) 172(13) 2_566
O4 H4A Cl2 0.84(2) 2.59(6) 3.359(10) 153(11) 2_666
O5 H5A Cl4 0.84(2) 2.36(3) 3.192(10) 169(14) 1_545
O5 H5B Cl2 0.84(2) 2.45(7) 3.214(10) 151(12) .
O6 H6A Cl4 0.84(2) 2.49(4) 3.294(10) 160(11) .
O6 H6B Cl3 0.84(2) 2.51(9) 3.235(9) 145(14) 2_676
